data_4107051
loop_
_publ_author_name
'Patricia Horcajada'
'Fabrice Salles'
'Stefan Wuttke'
'Thomas Devic'
'Daniela Heurtaux'
'Guillaume Maurin'
'Alexandre Vimont'
'Marco Daturi'
'Olivier David'
'Emmanuel Magnier'
'Norbert Stock'
'Yaroslav Filinchuk'
'Dmitry Popov'
'Christian Riekel'
'G\'erard F\'erey'
'Christian Serre'

_publ_section_title
;
 How Linker's Modification Controls Swelling Properties of Highly Flexible
 Iron(III) Dicarboxylates MIL-88
;
_journal_name_full 'Journal of the American Chemical Society'
_journal_page_first 17839
_journal_page_last 17847
_journal_paper_doi 10.1021/ja206936e
_journal_volume 133
_journal_year 2011
_chemical_formula_moiety C48H38Fe6O44
_chemical_formula_sum 'C48 H38 Fe6 O44'
_chemical_formula_weight 1653.88
_chemical_name_common MIL-88B(2OH)
_chemical_name_systematic
;
 ?
;
_space_group_IT_number 194
_symmetry_cell_setting hexagonal
_symmetry_space_group_name_Hall '-P 6c 2c'
_symmetry_space_group_name_H-M 'P 63/m m c'
_atom_sites_solution_hydrogens geom
_atom_sites_solution_primary direct
_atom_sites_solution_secondary difmap
_audit_creation_method SHELXL-97
_cell_angle_alpha 90.00
_cell_angle_beta 90.00
_cell_angle_gamma 120.00
_cell_formula_units_Z 1
_cell_length_a 11.0910(16)
_cell_length_b 11.0910(16)
_cell_length_c 19.364(4)
_cell_measurement_reflns_used 1000
_cell_measurement_temperature 100(2)
_cell_measurement_theta_max 21.62
_cell_measurement_theta_min 2.99
_cell_volume 2062.8(6)
_computing_structure_refinement 'SHELXL-97 (Sheldrick, 2008)'
_computing_structure_solution 'SHELXS-97 (Sheldrick, 1990)'
_diffrn_ambient_temperature 100(2)
_diffrn_measured_fraction_theta_full 0.988
_diffrn_measured_fraction_theta_max 0.988
_diffrn_measurement_device_type 'goniometer setup for micro-crystallography'
_diffrn_measurement_method 'oscillation method'
_diffrn_radiation_monochromator silicon
_diffrn_radiation_source 'ESRF ID 13 beamline'
_diffrn_radiation_type synchrotron
_diffrn_radiation_wavelength 0.96130
_diffrn_reflns_av_R_equivalents 0.1614
_diffrn_reflns_av_sigmaI/netI 0.0618
_diffrn_reflns_limit_h_max 11
_diffrn_reflns_limit_h_min -11
_diffrn_reflns_limit_k_max 11
_diffrn_reflns_limit_k_min -11
_diffrn_reflns_limit_l_max 20
_diffrn_reflns_limit_l_min -20
_diffrn_reflns_number 13233
_diffrn_reflns_theta_full 21.62
_diffrn_reflns_theta_max 21.62
_diffrn_reflns_theta_min 2.99
_diffrn_standards_decay_% 0
_diffrn_standards_interval_count 0
_diffrn_standards_interval_time 0
_diffrn_standards_number 0
_exptl_absorpt_coefficient_mu 1.112
_exptl_absorpt_correction_T_max 0.9890
_exptl_absorpt_correction_T_min 0.9781
_exptl_absorpt_correction_type none
_exptl_crystal_colour red
_exptl_crystal_density_diffrn 1.331
_exptl_crystal_description prism
_exptl_crystal_F_000 834
_exptl_crystal_size_max 0.02
_exptl_crystal_size_mid 0.01
_exptl_crystal_size_min 0.01
_refine_diff_density_max 1.394
_refine_diff_density_min -0.827
_refine_diff_density_rms 0.180
_refine_ls_extinction_method none
_refine_ls_goodness_of_fit_ref 1.834
_refine_ls_hydrogen_treatment constr
_refine_ls_matrix_type full
_refine_ls_number_parameters 51
_refine_ls_number_reflns 497
_refine_ls_number_restraints 0
_refine_ls_restrained_S_all 1.834
_refine_ls_R_factor_all 0.1883
_refine_ls_R_factor_gt 0.1769
_refine_ls_shift/su_max 0.000
_refine_ls_shift/su_mean 0.000
_refine_ls_structure_factor_coef Fsqd
_refine_ls_weighting_details 'calc w=1/[\s^2^(Fo^2^)+(0.2000P)^2^+0.0000P] where P=(Fo^2^+2Fc^2^)/3'
_refine_ls_weighting_scheme calc
_refine_ls_wR_factor_gt 0.4176
_refine_ls_wR_factor_ref 0.4234
_reflns_number_gt 464
_reflns_number_total 497
_reflns_threshold_expression >2\s(I)
_cod_data_source_file ja206936e_si_MIL-88B-2OH.cif
_cod_data_source_block squeeze
_cod_database_code 4107051

loop_
_symmetry_equiv_pos_as_xyz
'x, y, z'
'-y, x-y, z'
'-x+y, -x, z'
'-x, -y, z+1/2'
'y, -x+y, z+1/2'
'x-y, x, z+1/2'
'y, x, -z'
'x-y, -y, -z'
'-x, -x+y, -z'
'-y, -x, -z+1/2'
'-x+y, y, -z+1/2'
'x, x-y, -z+1/2'
'-x, -y, -z'
'y, -x+y, -z'
'x-y, x, -z'
'x, y, -z-1/2'
'-y, x-y, -z-1/2'
'-x+y, -x, -z-1/2'
'-y, -x, z'
'-x+y, y, z'
'x, x-y, z'
'y, x, z-1/2'
'x-y, -y, z-1/2'
'-x, -x+y, z-1/2'

loop_
_atom_site_label
_atom_site_type_symbol
_atom_site_fract_x
_atom_site_fract_y
_atom_site_fract_z
_atom_site_U_iso_or_equiv
_atom_site_adp_type
_atom_site_occupancy
_atom_site_symmetry_multiplicity
_atom_site_calc_flag
_atom_site_refinement_flags
Fe1 Fe 0.7665(2) 0.5331(4) 0.2500 0.094(3) Uani 1 4 d S
O1 O 0.6518(14) 0.5504(11) 0.1728(5) 0.132(5) Uani 1 1 d .
O2 O 0.6667 0.3333 0.2500 0.114(12) Uani 1 12 d S
O3 O 0.8713(16) 0.743(3) 0.2500 0.164(10) Uani 1 4 d S
C1 C 0.5428(13) 0.4572(13) 0.1437(13) 0.118(8) Uani 1 2 d S
C2 C 0.5216(16) 0.4784(16) 0.0697(9) 0.128(9) Uani 1 2 d S
C3 C 0.614(2) 0.597(2) 0.0355(8) 0.144(7) Uani 1 1 d .
O4 O 0.723(4) 0.716(3) 0.0692(12) 0.194(13) Uani 0.50 1 d P
H4 H 0.7170 0.7029 0.1111 0.290 Uiso 0.50 1 calc PR

loop_
_atom_site_aniso_label
_atom_site_aniso_U_11
_atom_site_aniso_U_22
_atom_site_aniso_U_33
_atom_site_aniso_U_23
_atom_site_aniso_U_13
_atom_site_aniso_U_12
Fe1 0.128(4) 0.122(4) 0.031(3) 0.000 0.000 0.061(2)
O1 0.177(10) 0.128(9) 0.075(7) 0.009(6) -0.024(7) 0.064(7)
O2 0.165(19) 0.165(19) 0.013(10) 0.000 0.000 0.083(9)
O3 0.179(16) 0.25(3) 0.089(15) 0.000 0.000 0.124(16)
C1 0.114(12) 0.114(12) 0.093(16) 0.016(7) -0.016(7) 0.032(14)
C2 0.136(12) 0.136(12) 0.051(11) 0.017(7) -0.017(7) 0.022(16)
C3 0.167(16) 0.153(16) 0.073(8) 0.041(11) -0.010(10) 0.051(13)
O4 0.24(3) 0.15(2) 0.092(15) 0.037(15) -0.068(19) 0.020(19)

loop_
_atom_type_symbol
_atom_type_description
_atom_type_scat_dispersion_real
_atom_type_scat_dispersion_imag
_atom_type_scat_source
C C 0.0033 0.0016 'International Tables Vol C Tables 4.2.6.8 and 6.1.1.4'
H H 0.0000 0.0000 'International Tables Vol C Tables 4.2.6.8 and 6.1.1.4'
O O 0.0106 0.0060 'International Tables Vol C Tables 4.2.6.8 and 6.1.1.4'
Fe Fe 0.3463 0.8444 'International Tables Vol C Tables 4.2.6.8 and 6.1.1.4'

loop_
_geom_angle_atom_site_label_1
_geom_angle_atom_site_label_2
_geom_angle_atom_site_label_3
_geom_angle
_geom_angle_site_symmetry_1
_geom_angle_site_symmetry_3
O2 Fe1 O3 180.000(3) . .
O2 Fe1 O1 94.7(3) . 20_655
O3 Fe1 O1 85.3(3) . 20_655
O2 Fe1 O1 94.7(3) . .
O3 Fe1 O1 85.3(3) . .
O1 Fe1 O1 84.6(7) 20_655 .
O2 Fe1 O1 94.7(3) . 11_655
O3 Fe1 O1 85.3(3) . 11_655
O1 Fe1 O1 94.7(7) 20_655 11_655
O1 Fe1 O1 170.6(7) . 11_655
O2 Fe1 O1 94.7(3) . 16_556
O3 Fe1 O1 85.3(3) . 16_556
O1 Fe1 O1 170.6(7) 20_655 16_556
O1 Fe1 O1 94.7(7) . 16_556
O1 Fe1 O1 84.6(7) 11_655 16_556
C1 O1 Fe1 129.6(12) . .
Fe1 O2 Fe1 120.0 3_665 2_655
Fe1 O2 Fe1 120.000(1) 3_665 .
Fe1 O2 Fe1 120.0 2_655 .
O1 C1 O1 125(2) . 19_665
O1 C1 C2 117.4(11) . .
O1 C1 C2 117.4(11) 19_665 .
C3 C2 C3 117(2) 19_665 .
C3 C2 C1 121.1(10) 19_665 .
C3 C2 C1 121.1(10) . .
C2 C3 C3 121.0(10) . 7
C2 C3 O4 123.2(14) . .
C3 C3 O4 115.4(10) 7 .

loop_
_geom_bond_atom_site_label_1
_geom_bond_atom_site_label_2
_geom_bond_distance
_geom_bond_site_symmetry_2
Fe1 O2 1.919(4) .
Fe1 O3 2.01(3) .
Fe1 O1 2.034(10) 20_655
Fe1 O1 2.034(10) .
Fe1 O1 2.034(10) 11_655
Fe1 O1 2.034(10) 16_556
O1 C1 1.264(15) .
O2 Fe1 1.919(4) 3_665
O2 Fe1 1.919(4) 2_655
C1 O1 1.264(15) 19_665
C1 C2 1.49(3) .
C2 C3 1.365(17) 19_665
C2 C3 1.365(17) .
C3 C3 1.41(3) 7
C3 O4 1.43(3) .
